data_7155955
loop_
_publ_author_name
'Li, Qingrui'
'Zhao, Xiuli'
'Li, Yabo'
'Huang, Mengmeng'
'Kim, Jung Keun'
'Wu, Yangjie'

_publ_section_title
;
 Regioselective Phosphinylation of Coumarins under Green LED Irradiation
 and Mechanism Study
;
_journal_name_full 'Org. Biomol. Chem.'
_journal_paper_doi 10.1039/C7OB02478A
_journal_year 2017
_chemical_formula_moiety 'C22 H17 O3 P'
_chemical_formula_sum 'C22 H17 O3 P'
_chemical_formula_weight 360.32
_space_group_crystal_system monoclinic
_space_group_IT_number 14
_space_group_name_Hall '-P 2yn'
_space_group_name_H-M_alt 'P 1 21/n 1'
_symmetry_space_group_name_Hall '-P 2yn'
_symmetry_space_group_name_H-M 'P 1 21/n 1'
_atom_sites_solution_hydrogens geom
_atom_sites_solution_primary direct
_audit_creation_date 2016-10-20
_audit_creation_method
;
Olex2 1.2
(compiled 2016.09.09 svn.r3337 for OlexSys, GUI svn.r5227)
;
_audit_update_record
;
2016-12-15 deposited with the CCDC.
2017-10-31 downloaded from the CCDC.
;
_cell_angle_alpha 90
_cell_angle_beta 109.450(4)
_cell_angle_gamma 90
_cell_formula_units_Z 4
_cell_length_a 8.6045(3)
_cell_length_b 21.7424(7)
_cell_length_c 10.3736(4)
_cell_measurement_reflns_used 2612
_cell_measurement_temperature 293(2)
_cell_measurement_theta_max 70.4090
_cell_measurement_theta_min 4.9430
_cell_volume 1829.97(12)
_computing_cell_refinement
;
CrysAlisPro, Agilent Technologies,
Version 1.171.37.35 (release 13-08-2014 CrysAlis171 .NET)
(compiled Aug 13 2014,18:06:01)
;
_computing_data_collection
;
CrysAlisPro, Agilent Technologies,
Version 1.171.37.35 (release 13-08-2014 CrysAlis171 .NET)
(compiled Aug 13 2014,18:06:01)
;
_computing_data_reduction
;
CrysAlisPro, Agilent Technologies,
Version 1.171.37.35 (release 13-08-2014 CrysAlis171 .NET)
(compiled Aug 13 2014,18:06:01)
;
_computing_molecular_graphics 'Olex2 (Dolomanov et al., 2009)'
_computing_publication_material 'Olex2 (Dolomanov et al., 2009)'
_computing_structure_refinement 'ShelXL (Sheldrick, 2015)'
_computing_structure_solution 'ShelXS (Sheldrick, 2008)'
_diffrn_ambient_temperature 293(2)
_diffrn_detector 'CCD plate'
_diffrn_detector_area_resol_mean 16.2312
_diffrn_detector_type Eos
_diffrn_measured_fraction_theta_full 0.984
_diffrn_measured_fraction_theta_max 0.965
_diffrn_measurement_details
;
#__ type_ start__ end____ width___ exp.time_
  1 omega  -76.00  -47.00   1.0000    1.0000
omega____ theta____ kappa____ phi______ frames
    -      -33.5000  178.0000   90.0000 29

#__ type_ start__ end____ width___ exp.time_
  2 omega  -45.00  -19.00   1.0000    1.0000
omega____ theta____ kappa____ phi______ frames
    -      -33.5000   37.0000  -30.0000 26

#__ type_ start__ end____ width___ exp.time_
  3 omega  -15.00   13.00   1.0000    1.0000
omega____ theta____ kappa____ phi______ frames
    -      -33.5000   37.0000  -30.0000 28

#__ type_ start__ end____ width___ exp.time_
  4 omega -101.00  -64.00   1.0000    1.0000
omega____ theta____ kappa____ phi______ frames
    -      -33.5000  -57.0000  -30.0000 37

#__ type_ start__ end____ width___ exp.time_
  5 omega    7.00   55.00   1.0000    1.0000
omega____ theta____ kappa____ phi______ frames
    -       36.4734   19.0000  150.0000 48

#__ type_ start__ end____ width___ exp.time_
  6 omega   59.00   92.00   1.0000    1.0000
omega____ theta____ kappa____ phi______ frames
    -       36.4734  178.0000   30.0000 33

#__ type_ start__ end____ width___ exp.time_
  7 omega   61.00  112.00   1.0000    1.0000
omega____ theta____ kappa____ phi______ frames
    -       36.4734 -160.0000  136.0000 51

#__ type_ start__ end____ width___ exp.time_
  8 omega   34.00   64.00   1.0000    1.0000
omega____ theta____ kappa____ phi______ frames
    -       36.4734  -77.0000 -150.0000 30

#__ type_ start__ end____ width___ exp.time_
  9 omega  -32.00   16.00   1.0000    1.0000
omega____ theta____ kappa____ phi______ frames
    -       36.4734  -77.0000 -150.0000 48

#__ type_ start__ end____ width___ exp.time_
 10 omega    9.00  102.00   1.0000    1.0000
omega____ theta____ kappa____ phi______ frames
    -       36.4734   77.0000    0.0000 93

#__ type_ start__ end____ width___ exp.time_
 11 omega   45.00  100.00   1.0000    2.5000
omega____ theta____ kappa____ phi______ frames
    -      108.0000  -94.0000 -120.0000 55

#__ type_ start__ end____ width___ exp.time_
 12 omega   44.00   70.00   1.0000    2.5000
omega____ theta____ kappa____ phi______ frames
    -      108.0000  -30.0000 -120.0000 26

#__ type_ start__ end____ width___ exp.time_
 13 omega   79.00  173.00   1.0000    2.5000
omega____ theta____ kappa____ phi______ frames
    -      108.0000   77.0000  150.0000 94

#__ type_ start__ end____ width___ exp.time_
 14 omega  100.00  174.00   1.0000    2.5000
omega____ theta____ kappa____ phi______ frames
    -      108.0000   15.0000   90.0000 74

#__ type_ start__ end____ width___ exp.time_
 15 omega  104.00  157.00   1.0000    2.5000
omega____ theta____ kappa____ phi______ frames
    -      108.0000  111.0000  120.0000 53

#__ type_ start__ end____ width___ exp.time_
 16 omega   59.00   91.00   1.0000    2.5000
omega____ theta____ kappa____ phi______ frames
    -      108.0000  -30.0000  150.0000 32

#__ type_ start__ end____ width___ exp.time_
 17 omega   97.00  136.00   1.0000    2.5000
omega____ theta____ kappa____ phi______ frames
    -      108.0000  -77.0000  -60.0000 39

#__ type_ start__ end____ width___ exp.time_
 18 omega   43.00   73.00   1.0000    2.5000
omega____ theta____ kappa____ phi______ frames
    -      108.0000  -77.0000  -60.0000 30

#__ type_ start__ end____ width___ exp.time_
 19 omega   67.00  103.00   1.0000    2.5000
omega____ theta____ kappa____ phi______ frames
    -      108.0000  -94.0000  -30.0000 36

#__ type_ start__ end____ width___ exp.time_
 20 omega  128.00  153.00   1.0000    2.5000
omega____ theta____ kappa____ phi______ frames
    -      108.0000   77.0000   60.0000 25
;
_diffrn_measurement_device 'four-circle diffractometer'
_diffrn_measurement_device_type 'Xcalibur, Eos, Gemini'
_diffrn_measurement_method '\w scans'
_diffrn_orient_matrix_UB_11 -0.0693635000
_diffrn_orient_matrix_UB_12 0.0623674000
_diffrn_orient_matrix_UB_13 -0.0640619000
_diffrn_orient_matrix_UB_21 -0.0877432000
_diffrn_orient_matrix_UB_22 -0.0320701000
_diffrn_orient_matrix_UB_23 -0.1375176000
_diffrn_orient_matrix_UB_31 -0.1534458000
_diffrn_orient_matrix_UB_32 -0.0098435000
_diffrn_orient_matrix_UB_33 0.0426333000
_diffrn_radiation_monochromator graphite
_diffrn_radiation_probe x-ray
_diffrn_radiation_type CuK\a
_diffrn_radiation_wavelength 1.54184
_diffrn_reflns_av_R_equivalents 0.0236
_diffrn_reflns_av_unetI/netI 0.0319
_diffrn_reflns_Laue_measured_fraction_full 0.984
_diffrn_reflns_Laue_measured_fraction_max 0.965
_diffrn_reflns_limit_h_max 6
_diffrn_reflns_limit_h_min -10
_diffrn_reflns_limit_k_max 26
_diffrn_reflns_limit_k_min -16
_diffrn_reflns_limit_l_max 12
_diffrn_reflns_limit_l_min -6
_diffrn_reflns_number 6869
_diffrn_reflns_point_group_measured_fraction_full 0.984
_diffrn_reflns_point_group_measured_fraction_max 0.965
_diffrn_reflns_theta_full 67.684
_diffrn_reflns_theta_max 70.798
_diffrn_reflns_theta_min 4.066
_diffrn_source 'Enhance (Cu) X-ray Source'
_exptl_absorpt_coefficient_mu 1.482
_exptl_absorpt_correction_T_max 1.00000
_exptl_absorpt_correction_T_min 0.86347
_exptl_absorpt_correction_type multi-scan
_exptl_absorpt_process_details
;
CrysAlisPro, Agilent Technologies,
Version 1.171.37.35 (release 13-08-2014 CrysAlis171 .NET)
(compiled Aug 13 2014,18:06:01)
Empirical absorption correction using spherical harmonics,
 implemented in SCALE3 ABSPACK scaling algorithm.
;
_exptl_crystal_colour colourless
_exptl_crystal_colour_primary colourless
_exptl_crystal_density_diffrn 1.308
_exptl_crystal_description prism
_exptl_crystal_F_000 752
_exptl_crystal_size_max 0.21
_exptl_crystal_size_mid 0.18
_exptl_crystal_size_min 0.16
_refine_diff_density_max 0.346
_refine_diff_density_min -0.213
_refine_diff_density_rms 0.038
_refine_ls_extinction_method none
_refine_ls_goodness_of_fit_ref 1.037
_refine_ls_hydrogen_treatment constr
_refine_ls_matrix_type full
_refine_ls_number_parameters 252
_refine_ls_number_reflns 3406
_refine_ls_number_restraints 5
_refine_ls_restrained_S_all 1.041
_refine_ls_R_factor_all 0.0531
_refine_ls_R_factor_gt 0.0432
_refine_ls_shift/su_max 0.001
_refine_ls_shift/su_mean 0.000
_refine_ls_structure_factor_coef Fsqd
_refine_ls_weighting_details 'w=1/[\s^2^(Fo^2^)+(0.0614P)^2^+0.3261P] where P=(Fo^2^+2Fc^2^)/3'
_refine_ls_weighting_scheme calc
_refine_ls_wR_factor_gt 0.1132
_refine_ls_wR_factor_ref 0.1228
_reflns_Friedel_coverage 0.000
_reflns_number_gt 2803
_reflns_number_total 3406
_reflns_threshold_expression 'I > 2\s(I)'
_cod_data_source_file c7ob02478a2.cif
_cod_data_source_block 201610158
_cod_original_cell_volume 1829.96(12)
_cod_database_code 7155955
_chemical_oxdiff_formula C37H42N4O4
_shelx_space_group_comment
;
The symmetry employed for this shelxl refinement is uniquely defined
by the following loop, which should always be used as a source of
symmetry information in preference to the above space-group names.
They are only intended as comments.
;
_reflns_odcompleteness_completeness 98.46
_reflns_odcompleteness_iscentric 1
_reflns_odcompleteness_theta 66.97
_olex2_refinement_description
;
1. Fixed Uiso
 At 1.2 times of:
  All C(H) groups
 At 1.5 times of:
  All C(H,H,H) groups
2. Restrained distances
 C15-C14
 1.4 with sigma of 0.02
 C15A-C14A
 1.4 with sigma of 0.02
 C14A-C13A
 1.4 with sigma of 0.02
 C13-C14
 1.4 with sigma of 0.02
 C11-C16A
 1.4 with sigma of 0.02
3. Uiso/Uaniso restraints and constraints
Uanis(C16) = Uanis(C16A)
Uanis(C15) = Uanis(C15A)
Uanis(C12) = Uanis(C12A)
Uanis(C13) = Uanis(C13A)
Uanis(C14) = Uanis(C14A)
4. Others
 Sof(C12A)=Sof(H12A)=Sof(C13A)=Sof(H13A)=Sof(C14A)=Sof(H14A)=Sof(C15A)=
 Sof(H15A)=Sof(C16A)=Sof(H16A)=1-FVAR(1)
 Sof(C12)=Sof(H12)=Sof(C13)=Sof(H13)=Sof(C14)=Sof(H14)=Sof(C15)=Sof(H15)=
 Sof(C16)=Sof(H16)=FVAR(1)
5.a Aromatic/amide H refined with riding coordinates:
 C3(H3), C6(H6), C7(H7), C9(H9), C12(H12), C12A(H12A), C13(H13), C13A(H13A),
 C14(H14), C14A(H14A), C15(H15), C15A(H15A), C16(H16), C16A(H16A), C18(H18),
 C19(H19), C20(H20), C21(H21), C22(H22)
5.b Idealised Me refined as rotating group:
 C10(H10A,H10B,H10C)
;
_shelx_shelxl_version_number 2014/7
_olex2_submission_special_instructions 'No special instructions were received'

loop_
_space_group_symop_operation_xyz
'x, y, z'
'-x+1/2, y+1/2, -z+1/2'
'-x, -y, -z'
'x-1/2, -y-1/2, z-1/2'

loop_
_atom_site_label
_atom_site_type_symbol
_atom_site_fract_x
_atom_site_fract_y
_atom_site_fract_z
_atom_site_U_iso_or_equiv
_atom_site_adp_type
_atom_site_occupancy
_atom_site_site_symmetry_order
_atom_site_calc_flag
_atom_site_refinement_flags_posn
_atom_site_refinement_flags_occupancy
_atom_site_disorder_assembly
_atom_site_disorder_group
C1 C 0.1452(3) 0.33967(10) 0.7594(2) 0.0555(5) Uani 1 1 d . . . .
C2 C 0.1216(2) 0.38376(8) 0.85710(19) 0.0427(4) Uani 1 1 d . . . .
C3 C 0.0179(2) 0.43190(9) 0.8135(2) 0.0448(4) Uani 1 1 d . . . .
H3 H 0.0055 0.4600 0.8770 0.054 Uiso 1 1 calc R . . .
C4 C -0.0735(3) 0.44050(10) 0.6710(2) 0.0506(5) Uani 1 1 d . . . .
C5 C -0.0514(3) 0.39737(13) 0.5806(2) 0.0635(6) Uani 1 1 d . . . .
C6 C -0.1339(4) 0.40204(18) 0.4422(3) 0.0904(10) Uani 1 1 d . . . .
H6 H -0.1195 0.3726 0.3821 0.108 Uiso 1 1 calc R . . .
C7 C -0.2379(4) 0.45116(19) 0.3945(3) 0.0923(10) Uani 1 1 d . . . .
H7 H -0.2942 0.4544 0.3012 0.111 Uiso 1 1 calc R . . .
C8 C -0.2616(3) 0.49605(15) 0.4814(3) 0.0740(7) Uani 1 1 d . . . .
C9 C -0.1792(3) 0.48998(12) 0.6203(2) 0.0617(6) Uani 1 1 d . . . .
H9 H -0.1945 0.5192 0.6804 0.074 Uiso 1 1 calc R . . .
C10 C -0.3730(4) 0.55046(18) 0.4261(3) 0.1019(11) Uani 1 1 d . . . .
H10A H -0.3217 0.5776 0.3793 0.153 Uiso 1 1 calc GR . . .
H10B H -0.3917 0.5721 0.5003 0.153 Uiso 1 1 calc GR . . .
H10C H -0.4763 0.5363 0.3636 0.153 Uiso 1 1 calc GR . . .
C11 C 0.1995(3) 0.30952(10) 1.1110(2) 0.0533(5) Uani 1 1 d D . . .
C12 C 0.1721(8) 0.2523(3) 1.0500(8) 0.0867(17) Uani 0.770(7) 1 d . P A 1
H12 H 0.1776 0.2468 0.9627 0.104 Uiso 0.770(7) 1 calc R P A 1
C12A C 0.111(3) 0.2649(10) 1.035(3) 0.0867(17) Uani 0.230(7) 1 d . P A 2
H12A H 0.0751 0.2685 0.9398 0.104 Uiso 0.230(7) 1 calc R P A 2
C13 C 0.1355(8) 0.2019(2) 1.1218(8) 0.1010(17) Uani 0.770(7) 1 d D P A 1
H13 H 0.1236 0.1626 1.0843 0.121 Uiso 0.770(7) 1 calc R P A 1
C13A C 0.072(3) 0.2145(10) 1.092(3) 0.1010(17) Uani 0.230(7) 1 d D P A 2
H13A H -0.0114 0.1891 1.0383 0.121 Uiso 0.230(7) 1 calc R P A 2
C14 C 0.1176(6) 0.2116(3) 1.2492(7) 0.0872(17) Uani 0.770(7) 1 d D P A 1
H14 H 0.0829 0.1794 1.2922 0.105 Uiso 0.770(7) 1 calc R P A 1
C14A C 0.152(2) 0.1989(10) 1.225(3) 0.0872(17) Uani 0.230(7) 1 d D P A 2
H14A H 0.1556 0.1593 1.2605 0.105 Uiso 0.230(7) 1 calc R P A 2
C15 C 0.1496(7) 0.2665(2) 1.3101(5) 0.0934(15) Uani 0.770(7) 1 d D P A 1
H15 H 0.1470 0.2712 1.3985 0.112 Uiso 0.770(7) 1 calc R P A 1
C15A C 0.224(2) 0.2497(8) 1.3003(18) 0.0934(15) Uani 0.230(7) 1 d D P A 2
H15A H 0.2511 0.2479 1.3947 0.112 Uiso 0.230(7) 1 calc R P A 2
C16 C 0.1868(6) 0.3166(2) 1.2429(4) 0.0693(10) Uani 0.770(7) 1 d . P A 1
H16 H 0.2035 0.3551 1.2846 0.083 Uiso 0.770(7) 1 calc R P A 1
C16A C 0.260(2) 0.3028(7) 1.2446(13) 0.0693(10) Uani 0.230(7) 1 d D P A 2
H16A H 0.3248 0.3333 1.2997 0.083 Uiso 0.230(7) 1 calc R P A 2
C17 C 0.4555(2) 0.37492(8) 1.03820(18) 0.0397(4) Uani 1 1 d . . . .
C18 C 0.5647(3) 0.32896(9) 1.1050(2) 0.0480(5) Uani 1 1 d . . . .
H18 H 0.5281 0.2960 1.1443 0.058 Uiso 1 1 calc R . . .
C19 C 0.7278(3) 0.33236(10) 1.1128(2) 0.0543(5) Uani 1 1 d . . . .
H19 H 0.8010 0.3015 1.1573 0.065 Uiso 1 1 calc R . . .
C20 C 0.7829(3) 0.38138(11) 1.0549(2) 0.0551(5) Uani 1 1 d . . . .
H20 H 0.8936 0.3841 1.0629 0.066 Uiso 1 1 calc R . . .
C21 C 0.6741(3) 0.42626(10) 0.9853(2) 0.0529(5) Uani 1 1 d . . . .
H21 H 0.7108 0.4587 0.9446 0.064 Uiso 1 1 calc R . . .
C22 C 0.5110(3) 0.42287(9) 0.9761(2) 0.0453(4) Uani 1 1 d . . . .
H22 H 0.4374 0.4529 0.9280 0.054 Uiso 1 1 calc R . . .
O1 O 0.21331(18) 0.43442(6) 1.10741(14) 0.0499(3) Uani 1 1 d . . . .
O2 O 0.2390(2) 0.29685(8) 0.78717(19) 0.0725(5) Uani 1 1 d . . . .
O3 O 0.0535(2) 0.34812(9) 0.62427(17) 0.0726(5) Uani 1 1 d . . . .
P1 P 0.24523(6) 0.37911(2) 1.03617(5) 0.04056(16) Uani 1 1 d . . . .

loop_
_atom_site_aniso_label
_atom_site_aniso_U_11
_atom_site_aniso_U_22
_atom_site_aniso_U_33
_atom_site_aniso_U_23
_atom_site_aniso_U_13
_atom_site_aniso_U_12
C1 0.0560(12) 0.0548(12) 0.0558(12) -0.0167(10) 0.0186(10) -0.0049(10)
C2 0.0455(10) 0.0413(9) 0.0424(10) -0.0064(8) 0.0162(8) -0.0051(8)
C3 0.0492(10) 0.0466(10) 0.0414(10) -0.0054(8) 0.0189(9) -0.0031(8)
C4 0.0502(11) 0.0594(12) 0.0421(10) -0.0026(9) 0.0154(9) -0.0027(9)
C5 0.0624(14) 0.0793(16) 0.0449(12) -0.0121(11) 0.0126(10) -0.0006(12)
C6 0.092(2) 0.124(3) 0.0467(13) -0.0177(16) 0.0122(14) 0.016(2)
C7 0.086(2) 0.140(3) 0.0397(13) 0.0037(16) 0.0069(13) 0.010(2)
C8 0.0666(15) 0.097(2) 0.0540(13) 0.0195(14) 0.0146(12) 0.0076(14)
C9 0.0623(13) 0.0698(15) 0.0513(12) 0.0077(11) 0.0169(10) 0.0045(12)
C10 0.094(2) 0.124(3) 0.077(2) 0.042(2) 0.0139(17) 0.024(2)
C11 0.0446(10) 0.0460(11) 0.0723(14) 0.0159(10) 0.0236(10) 0.0014(9)
C12 0.119(5) 0.047(3) 0.113(3) 0.004(2) 0.063(4) -0.013(3)
C12A 0.119(5) 0.047(3) 0.113(3) 0.004(2) 0.063(4) -0.013(3)
C13 0.108(5) 0.045(3) 0.154(5) 0.024(3) 0.049(4) -0.010(2)
C13A 0.108(5) 0.045(3) 0.154(5) 0.024(3) 0.049(4) -0.010(2)
C14 0.069(3) 0.076(3) 0.129(4) 0.056(3) 0.048(2) 0.011(2)
C14A 0.069(3) 0.076(3) 0.129(4) 0.056(3) 0.048(2) 0.011(2)
C15 0.108(4) 0.092(3) 0.092(3) 0.049(2) 0.049(3) 0.014(3)
C15A 0.108(4) 0.092(3) 0.092(3) 0.049(2) 0.049(3) 0.014(3)
C16 0.079(3) 0.066(2) 0.0672(17) 0.0253(16) 0.029(2) 0.0123(19)
C16A 0.079(3) 0.066(2) 0.0672(17) 0.0253(16) 0.029(2) 0.0123(19)
C17 0.0434(9) 0.0370(9) 0.0395(9) -0.0020(7) 0.0148(8) -0.0044(7)
C18 0.0514(11) 0.0419(10) 0.0508(11) 0.0058(8) 0.0172(9) -0.0022(8)
C19 0.0520(12) 0.0533(12) 0.0563(12) 0.0041(10) 0.0164(10) 0.0072(9)
C20 0.0468(11) 0.0615(13) 0.0616(13) -0.0034(10) 0.0243(10) -0.0011(9)
C21 0.0587(12) 0.0467(11) 0.0613(13) 0.0006(9) 0.0305(11) -0.0073(9)
C22 0.0517(11) 0.0374(9) 0.0490(11) 0.0030(8) 0.0195(9) 0.0008(8)
O1 0.0629(9) 0.0468(8) 0.0436(7) -0.0025(6) 0.0227(7) 0.0017(6)
O2 0.0729(11) 0.0622(10) 0.0779(12) -0.0220(9) 0.0190(9) 0.0143(9)
O3 0.0786(11) 0.0810(12) 0.0521(9) -0.0261(8) 0.0135(8) 0.0106(9)
P1 0.0450(3) 0.0362(3) 0.0426(3) 0.00118(18) 0.0174(2) -0.00193(19)

loop_
_atom_type_symbol
_atom_type_description
_atom_type_scat_dispersion_real
_atom_type_scat_dispersion_imag
_atom_type_scat_source
C C 0.0181 0.0091 'International Tables Vol C Tables 4.2.6.8 and 6.1.1.4'
H H 0.0000 0.0000 'International Tables Vol C Tables 4.2.6.8 and 6.1.1.4'
O O 0.0492 0.0322 'International Tables Vol C Tables 4.2.6.8 and 6.1.1.4'
P P 0.2955 0.4335 'International Tables Vol C Tables 4.2.6.8 and 6.1.1.4'

loop_
_geom_angle_atom_site_label_1
_geom_angle_atom_site_label_2
_geom_angle_atom_site_label_3
_geom_angle
O2 C1 C2 125.4(2)
O2 C1 O3 117.40(19)
O3 C1 C2 117.2(2)
C1 C2 P1 120.46(16)
C3 C2 C1 120.39(19)
C3 C2 P1 118.89(14)
C2 C3 H3 119.4
C2 C3 C4 121.25(18)
C4 C3 H3 119.4
C5 C4 C3 117.2(2)
C5 C4 C9 119.1(2)
C9 C4 C3 123.6(2)
C6 C5 C4 121.2(3)
O3 C5 C4 121.8(2)
O3 C5 C6 117.0(2)
C5 C6 H6 120.7
C7 C6 C5 118.7(3)
C7 C6 H6 120.7
C6 C7 H7 119.0
C6 C7 C8 122.1(2)
C8 C7 H7 119.0
C7 C8 C10 121.0(3)
C9 C8 C7 118.3(3)
C9 C8 C10 120.7(3)
C4 C9 H9 119.7
C8 C9 C4 120.7(2)
C8 C9 H9 119.7
C8 C10 H10A 109.5
C8 C10 H10B 109.5
C8 C10 H10C 109.5
H10A C10 H10B 109.5
H10A C10 H10C 109.5
H10B C10 H10C 109.5
C12 C11 C16 119.0(4)
C12 C11 P1 126.0(3)
C12A C11 P1 121.5(13)
C16 C11 P1 115.0(2)
C16A C11 C12A 119.8(15)
C16A C11 P1 118.7(7)
C11 C12 H12 120.3
C11 C12 C13 119.3(6)
C13 C12 H12 120.3
C11 C12A H12A 119.5
C11 C12A C13A 121(3)
C13A C12A H12A 119.5
C12 C13 H13 120.2
C14 C13 C12 119.6(6)
C14 C13 H13 120.2
C12A C13A H13A 118.7
C12A C13A C14A 123(3)
C14A C13A H13A 118.7
C13 C14 H14 119.6
C15 C14 C13 120.8(5)
C15 C14 H14 119.6
C13A C14A H14A 124.7
C13A C14A C15A 111(2)
C15A C14A H14A 124.7
C14 C15 H15 119.7
C14 C15 C16 120.7(5)
C16 C15 H15 119.7
C14A C15A H15A 117.9
C16A C15A C14A 124.2(17)
C16A C15A H15A 117.9
C11 C16 H16 119.9
C15 C16 C11 120.3(4)
C15 C16 H16 119.9
C11 C16A C15A 118.2(14)
C11 C16A H16A 120.9
C15A C16A H16A 120.9
C18 C17 C22 119.40(18)
C18 C17 P1 123.46(14)
C22 C17 P1 117.01(14)
C17 C18 H18 120.1
C19 C18 C17 119.78(19)
C19 C18 H18 120.1
C18 C19 H19 119.9
C18 C19 C20 120.3(2)
C20 C19 H19 119.9
C19 C20 H20 119.9
C21 C20 C19 120.2(2)
C21 C20 H20 119.9
C20 C21 H21 120.1
C22 C21 C20 119.80(19)
C22 C21 H21 120.1
C17 C22 H22 119.8
C21 C22 C17 120.49(19)
C21 C22 H22 119.8
C1 O3 C5 122.11(17)
C11 P1 C2 110.54(10)
C11 P1 C17 108.31(9)
C17 P1 C2 105.01(9)
O1 P1 C2 108.84(8)
O1 P1 C11 111.26(10)
O1 P1 C17 112.72(8)

loop_
_geom_bond_atom_site_label_1
_geom_bond_atom_site_label_2
_geom_bond_distance
C1 C2 1.458(3)
C1 O2 1.203(3)
C1 O3 1.373(3)
C2 C3 1.352(3)
C2 P1 1.810(2)
C3 H3 0.9300
C3 C4 1.437(3)
C4 C5 1.384(3)
C4 C9 1.394(3)
C5 C6 1.377(3)
C5 O3 1.376(3)
C6 H6 0.9300
C6 C7 1.375(5)
C7 H7 0.9300
C7 C8 1.389(4)
C8 C9 1.384(3)
C8 C10 1.510(4)
C9 H9 0.9300
C10 H10A 0.9600
C10 H10B 0.9600
C10 H10C 0.9600
C11 C12 1.381(7)
C11 C12A 1.32(3)
C11 C16 1.417(4)
C11 C16A 1.316(12)
C11 P1 1.803(2)
C12 H12 0.9300
C12 C13 1.418(8)
C12A H12A 0.9300
C12A C13A 1.34(3)
C13 H13 0.9300
C13 C14 1.397(8)
C13A H13A 0.9300
C13A C14A 1.369(18)
C14 H14 0.9300
C14 C15 1.337(7)
C14A H14A 0.9300
C14A C15A 1.377(18)
C15 H15 0.9300
C15 C16 1.387(5)
C15A H15A 0.9300
C15A C16A 1.37(2)
C16 H16 0.9300
C16A H16A 0.9300
C17 C18 1.388(3)
C17 C22 1.391(3)
C17 P1 1.8049(19)
C18 H18 0.9300
C18 C19 1.381(3)
C19 H19 0.9300
C19 C20 1.383(3)
C20 H20 0.9300
C20 C21 1.378(3)
C21 H21 0.9300
C21 C22 1.377(3)
C22 H22 0.9300
O1 P1 1.4841(14)

loop_
_geom_torsion_atom_site_label_1
_geom_torsion_atom_site_label_2
_geom_torsion_atom_site_label_3
_geom_torsion_atom_site_label_4
_geom_torsion
C1 C2 C3 C4 1.0(3)
C1 C2 P1 C11 -65.89(19)
C1 C2 P1 C17 50.70(18)
C1 C2 P1 O1 171.63(16)
C2 C1 O3 C5 2.8(3)
C2 C3 C4 C5 0.3(3)
C2 C3 C4 C9 -178.6(2)
C3 C2 P1 C11 119.99(16)
C3 C2 P1 C17 -123.41(16)
C3 C2 P1 O1 -2.48(18)
C3 C4 C5 C6 -179.9(3)
C3 C4 C5 O3 0.0(4)
C3 C4 C9 C8 179.0(2)
C4 C5 C6 C7 0.9(5)
C4 C5 O3 C1 -1.6(4)
C5 C4 C9 C8 0.1(4)
C5 C6 C7 C8 0.2(5)
C6 C5 O3 C1 178.3(3)
C6 C7 C8 C9 -1.1(5)
C6 C7 C8 C10 178.3(3)
C7 C8 C9 C4 0.9(4)
C9 C4 C5 C6 -1.1(4)
C9 C4 C5 O3 178.9(2)
C10 C8 C9 C4 -178.5(3)
C11 C12 C13 C14 4.0(8)
C11 C12A C13A C14A -16(3)
C12 C11 C16 C15 0.9(5)
C12 C11 P1 C2 40.2(4)
C12 C11 P1 C17 -74.3(4)
C12 C11 P1 O1 161.2(4)
C12 C13 C14 C15 -6.4(8)
C12A C11 C16A C15A -1.7(18)
C12A C11 P1 C2 11.6(11)
C12A C11 P1 C17 -102.9(11)
C12A C11 P1 O1 132.7(11)
C12A C13A C14A C15A 22(3)
C13 C14 C15 C16 6.0(8)
C13A C14A C15A C16A -20(3)
C14 C15 C16 C11 -3.2(7)
C14A C15A C16A C11 11(2)
C16 C11 C12 C13 -1.3(6)
C16 C11 P1 C2 -137.8(3)
C16 C11 P1 C17 107.7(3)
C16 C11 P1 O1 -16.8(3)
C16A C11 C12A C13A 4(2)
C16A C11 P1 C2 -170.1(9)
C16A C11 P1 C17 75.3(9)
C16A C11 P1 O1 -49.1(9)
C17 C18 C19 C20 0.2(3)
C18 C17 C22 C21 -2.7(3)
C18 C17 P1 C2 -126.40(17)
C18 C17 P1 C11 -8.3(2)
C18 C17 P1 O1 115.26(17)
C18 C19 C20 C21 -2.0(3)
C19 C20 C21 C22 1.4(3)
C20 C21 C22 C17 0.9(3)
C22 C17 C18 C19 2.1(3)
C22 C17 P1 C2 57.70(16)
C22 C17 P1 C11 175.82(15)
C22 C17 P1 O1 -60.63(17)
O2 C1 C2 C3 177.0(2)
O2 C1 C2 P1 3.0(3)
O2 C1 O3 C5 -176.7(2)
O3 C1 C2 C3 -2.5(3)
O3 C1 C2 P1 -176.48(15)
O3 C5 C6 C7 -179.1(3)
P1 C2 C3 C4 175.08(15)
P1 C11 C12 C13 -179.3(3)
P1 C11 C12A C13A -177.3(15)
P1 C11 C16 C15 179.0(3)
P1 C11 C16A C15A -180.0(10)
P1 C17 C18 C19 -173.72(16)
P1 C17 C22 C21 173.42(16)
